data_7215822
loop_
_publ_author_name
'Sutton, Ashley L.'
'Abrahams, Brendan F.'
'D'Alessandro, Deanna M.'
'Elliott, Robert W.'
'Hudson, Timothy A.'
'Robson, Richard'
'Usov, Pavel M.'

_publ_section_title
;
 Structural and optical investigations of charge transfer complexes
 involving the F4TCNQ dianion
;
_journal_name_full CrystEngComm
_journal_paper_doi 10.1039/c4ce00289j
_journal_year 2014
_chemical_formula_sum 'C36.5 H22 F4 N8 O4.5'
_chemical_formula_weight 720.62
_chemical_name_systematic
;
 ?
;
_space_group_IT_number 2
_symmetry_cell_setting triclinic
_symmetry_space_group_name_Hall '-P 1'
_symmetry_space_group_name_H-M 'P -1'
_atom_sites_solution_hydrogens geom
_atom_sites_solution_primary direct
_atom_sites_solution_secondary difmap
_audit_creation_method SHELXL-97
_cell_angle_alpha 73.207(5)
_cell_angle_beta 69.339(5)
_cell_angle_gamma 74.309(5)
_cell_formula_units_Z 1
_cell_length_a 8.0153(4)
_cell_length_b 10.5291(7)
_cell_length_c 11.0731(7)
_cell_measurement_reflns_used 2529
_cell_measurement_temperature 130(2)
_cell_measurement_theta_max 73.8917
_cell_measurement_theta_min 4.3657
_cell_volume 822.17(9)
_computing_cell_refinement
;
CrysAlisPro, Agilent Technologies,
Version 1.171.36.20 (release 27-06-2012 CrysAlis171 .NET)
(compiled Jul 11 2012,15:38:31)
;
_computing_data_collection
;
CrysAlisPro, Agilent Technologies,
Version 1.171.36.20 (release 27-06-2012 CrysAlis171 .NET)
(compiled Jul 11 2012,15:38:31)
;
_computing_data_reduction
;
CrysAlisPro, Agilent Technologies,
Version 1.171.36.20 (release 27-06-2012 CrysAlis171 .NET)
(compiled Jul 11 2012,15:38:31)
;
_computing_structure_refinement 'SHELXL-97 (Sheldrick, 1997)'
_computing_structure_solution 'SHELXS-97 (Sheldrick, 1997)'
_diffrn_ambient_temperature 130(2)
_diffrn_detector_area_resol_mean 10.2273
_diffrn_measured_fraction_theta_full 0.968
_diffrn_measured_fraction_theta_max 0.968
_diffrn_measurement_device_type 'SuperNova, Dual, Cu at zero, Atlas'
_diffrn_measurement_method '\w scans'
_diffrn_radiation_monochromator mirror
_diffrn_radiation_source 'SuperNova (Cu) X-ray Source'
_diffrn_radiation_type 'Cu K\a'
_diffrn_radiation_wavelength 1.54184
_diffrn_reflns_av_R_equivalents 0.0200
_diffrn_reflns_av_sigmaI/netI 0.0262
_diffrn_reflns_limit_h_max 9
_diffrn_reflns_limit_h_min -8
_diffrn_reflns_limit_k_max 10
_diffrn_reflns_limit_k_min -13
_diffrn_reflns_limit_l_max 13
_diffrn_reflns_limit_l_min -13
_diffrn_reflns_number 5420
_diffrn_reflns_theta_full 74.06
_diffrn_reflns_theta_max 74.06
_diffrn_reflns_theta_min 4.37
_exptl_absorpt_coefficient_mu 0.980
_exptl_absorpt_correction_T_max 0.926
_exptl_absorpt_correction_T_min 0.671
_exptl_absorpt_correction_type gaussian
_exptl_absorpt_process_details
;
CrysAlisPro, Agilent Technologies,
Version 1.171.36.20 (release 27-06-2012 CrysAlis171 .NET)
(compiled Jul 11 2012,15:38:31)
Numerical absorption correction based on gaussian integration over
            a multifaceted crystal model
;
_exptl_crystal_colour Black
_exptl_crystal_density_diffrn 1.455
_exptl_crystal_density_method 'not measured'
_exptl_crystal_description 'Large Plate'
_exptl_crystal_F_000 369
_exptl_crystal_size_max 0.7687
_exptl_crystal_size_mid 0.2905
_exptl_crystal_size_min 0.1000
_refine_diff_density_max 0.907
_refine_diff_density_min -0.258
_refine_diff_density_rms 0.055
_refine_ls_extinction_method none
_refine_ls_goodness_of_fit_ref 1.063
_refine_ls_hydrogen_treatment constr
_refine_ls_matrix_type full
_refine_ls_number_parameters 240
_refine_ls_number_reflns 3211
_refine_ls_number_restraints 0
_refine_ls_restrained_S_all 1.063
_refine_ls_R_factor_all 0.0542
_refine_ls_R_factor_gt 0.0472
_refine_ls_shift/su_max 0.000
_refine_ls_shift/su_mean 0.000
_refine_ls_structure_factor_coef Fsqd
_refine_ls_weighting_details 'calc w=1/[\s^2^(Fo^2^)+(0.0770P)^2^+0.3478P] where P=(Fo^2^+2Fc^2^)/3'
_refine_ls_weighting_scheme calc
_refine_ls_wR_factor_gt 0.1307
_refine_ls_wR_factor_ref 0.1385
_reflns_number_gt 2749
_reflns_number_total 3211
_reflns_threshold_expression >2sigma(I)
_cod_data_source_file c4ce00289j2.cif
_cod_data_source_block 4F4TCNQ
_cod_depositor_comments
;
The following automatic conversions were performed:

'_symmetry_cell_setting' value 'Triclinic' changed to 'triclinic'
according to
/usr/data/users/saulius/crontab/automatic-downloads/rss-feeds/RSC/lib/dictionaries/cif_core.dic
dictionary named 'cif_core.dic' version 2.4.2 from
2011-04-26.

'_refine_ls_hydrogen_treatment' value 'Constr' changed
to 'constr' according to
/usr/data/users/saulius/crontab/automatic-downloads/rss-feeds/RSC/lib/dictionaries/cif_core.dic
dictionary named 'cif_core.dic' version 2.4.2 from 2011-04-26.

Automatic conversion script
Id: cif_fix_values 2281 2013-09-26 08:29:07Z andrius 
;
_cod_original_sg_symbol_H-M P-1
_cod_original_formula_sum 'C36.50 H22 F4 N8 O4.50'
_cod_database_code 7215822

loop_
_symmetry_equiv_pos_as_xyz
'x, y, z'
'-x, -y, -z'

loop_
_atom_site_label
_atom_site_type_symbol
_atom_site_fract_x
_atom_site_fract_y
_atom_site_fract_z
_atom_site_U_iso_or_equiv
_atom_site_adp_type
_atom_site_occupancy
_atom_site_symmetry_multiplicity
_atom_site_calc_flag
_atom_site_refinement_flags
C13 C 0.9530(2) 0.93747(17) -0.07083(16) 0.0236(4) Uani 1 1 d .
C14 C 0.9691(2) 0.95021(17) 0.13116(16) 0.0235(4) Uani 1 1 d .
C15 C 0.9164(2) 0.88076(17) 0.06442(16) 0.0217(3) Uani 1 1 d .
C16 C 0.8290(2) 0.76442(17) 0.12961(16) 0.0235(4) Uani 1 1 d .
C17 C 0.7552(2) 0.72630(17) 0.26718(17) 0.0254(4) Uani 1 1 d .
C18 C 0.8011(2) 0.68272(17) 0.06085(16) 0.0231(3) Uani 1 1 d .
C20 C 1.0000 1.0000 0.5000 0.098(3) Uiso 0.50 2 d SP
N3 N 0.7729(2) 0.61020(15) 0.01221(15) 0.0285(3) Uani 1 1 d .
N4 N 0.6898(2) 0.68885(17) 0.37936(15) 0.0331(4) Uani 1 1 d .
O3 O 0.1645(16) 0.9493(12) -0.4707(12) 0.104(3) Uiso 0.25 1 d P
F1 F 0.90614(15) 0.88201(11) -0.14757(10) 0.0322(3) Uani 1 1 d .
F2 F 0.94333(15) 0.90473(11) 0.26279(10) 0.0320(3) Uani 1 1 d .
C1 C -0.0534(3) 0.6585(3) -0.4308(2) 0.0464(6) Uani 1 1 d .
H1 H -0.1574 0.6684 -0.4576 0.056 Uiso 1 1 calc R
C2 C 0.1131(3) 0.6715(3) -0.5243(2) 0.0477(6) Uani 1 1 d .
H2 H 0.1243 0.6910 -0.6159 0.057 Uiso 1 1 calc R
C3 C -0.0673(3) 0.6309(2) -0.29847(19) 0.0351(4) Uani 1 1 d .
H3 H -0.1813 0.6232 -0.2334 0.042 Uiso 1 1 calc R
C4 C 0.0845(2) 0.61469(18) -0.26169(17) 0.0258(4) Uani 1 1 d .
H4 H 0.0761 0.5945 -0.1706 0.031 Uiso 1 1 calc R
C5 C 0.2617(3) 0.6562(2) -0.48369(18) 0.0333(4) Uani 1 1 d .
H5 H 0.3761 0.6661 -0.5474 0.040 Uiso 1 1 calc R
C6 C 0.4121(2) 0.59884(17) -0.31104(17) 0.0238(4) Uani 1 1 d .
H6A H 0.5207 0.5917 -0.3889 0.029 Uiso 1 1 calc R
H6B H 0.4175 0.5105 -0.2478 0.029 Uiso 1 1 calc R
C7 C 0.4183(2) 0.70517(17) -0.24682(17) 0.0232(4) Uani 1 1 d .
C8 C 0.3827(2) 0.67808(17) -0.11026(17) 0.0234(4) Uani 1 1 d .
H8 H 0.3457 0.5963 -0.0562 0.028 Uiso 1 1 calc R
C9 C 0.4707(3) 0.82657(18) -0.32359(18) 0.0294(4) Uani 1 1 d .
H9 H 0.4940 0.8454 -0.4167 0.035 Uiso 1 1 calc R
C10 C 0.4890(3) 0.92015(19) -0.2650(2) 0.0332(4) Uani 1 1 d .
H10 H 0.5245 1.0027 -0.3183 0.040 Uiso 1 1 calc R
C11 C 0.4027(2) 0.77400(17) -0.05551(17) 0.0245(4) Uani 1 1 d .
C12 C 0.4561(2) 0.89403(18) -0.12958(19) 0.0296(4) Uani 1 1 d .
H12 H 0.4698 0.9570 -0.0889 0.036 Uiso 1 1 calc R
N1 N 0.24621(19) 0.62718(14) -0.35408(14) 0.0229(3) Uani 1 1 d .
N2 N 0.3670(2) 0.74381(16) 0.08919(16) 0.0287(3) Uani 1 1 d .
O1 O 0.31835(19) 0.63704(15) 0.15380(13) 0.0369(3) Uani 1 1 d .
O2 O 0.38799(19) 0.82693(15) 0.13827(14) 0.0377(3) Uani 1 1 d .

loop_
_atom_site_aniso_label
_atom_site_aniso_U_11
_atom_site_aniso_U_22
_atom_site_aniso_U_33
_atom_site_aniso_U_23
_atom_site_aniso_U_13
_atom_site_aniso_U_12
C13 0.0250(8) 0.0282(9) 0.0229(8) -0.0061(7) -0.0118(7) -0.0064(6)
C14 0.0259(8) 0.0272(9) 0.0189(8) -0.0009(6) -0.0106(7) -0.0064(7)
C15 0.0200(8) 0.0240(8) 0.0221(8) -0.0030(6) -0.0092(6) -0.0039(6)
C16 0.0259(8) 0.0256(8) 0.0219(8) -0.0031(6) -0.0104(7) -0.0068(6)
C17 0.0262(8) 0.0271(9) 0.0269(9) -0.0044(7) -0.0116(7) -0.0078(7)
C18 0.0214(8) 0.0249(8) 0.0210(8) -0.0003(6) -0.0062(6) -0.0061(6)
N3 0.0336(8) 0.0296(8) 0.0242(7) -0.0033(6) -0.0082(6) -0.0119(6)
N4 0.0362(9) 0.0433(9) 0.0236(8) -0.0034(7) -0.0086(7) -0.0179(7)
F1 0.0478(7) 0.0359(6) 0.0234(5) -0.0029(4) -0.0167(5) -0.0202(5)
F2 0.0454(6) 0.0378(6) 0.0186(5) 0.0019(4) -0.0140(5) -0.0196(5)
C1 0.0289(10) 0.0811(17) 0.0359(11) -0.0195(11) -0.0170(9) -0.0039(10)
C2 0.0378(11) 0.0827(17) 0.0224(9) -0.0128(10) -0.0147(9) -0.0016(11)
C3 0.0267(9) 0.0505(12) 0.0303(10) -0.0118(8) -0.0082(8) -0.0075(8)
C4 0.0260(9) 0.0299(9) 0.0214(8) -0.0053(7) -0.0074(7) -0.0048(7)
C5 0.0290(9) 0.0467(11) 0.0205(9) -0.0058(8) -0.0068(7) -0.0038(8)
C6 0.0221(8) 0.0268(9) 0.0244(8) -0.0062(7) -0.0101(7) -0.0025(6)
C7 0.0195(8) 0.0265(8) 0.0252(8) -0.0067(6) -0.0087(6) -0.0028(6)
C8 0.0213(8) 0.0250(8) 0.0254(8) -0.0042(6) -0.0106(7) -0.0034(6)
C9 0.0319(9) 0.0298(9) 0.0265(9) -0.0032(7) -0.0108(7) -0.0063(7)
C10 0.0374(10) 0.0254(9) 0.0372(10) -0.0028(8) -0.0121(8) -0.0096(7)
C11 0.0211(8) 0.0292(9) 0.0258(9) -0.0080(7) -0.0115(7) -0.0009(6)
C12 0.0282(9) 0.0274(9) 0.0387(10) -0.0111(8) -0.0142(8) -0.0038(7)
N1 0.0243(7) 0.0262(7) 0.0200(7) -0.0057(5) -0.0086(6) -0.0041(5)
N2 0.0243(7) 0.0357(9) 0.0303(8) -0.0126(7) -0.0129(6) 0.0002(6)
O1 0.0432(8) 0.0419(8) 0.0269(7) -0.0053(6) -0.0122(6) -0.0104(6)
O2 0.0393(8) 0.0461(8) 0.0394(8) -0.0231(6) -0.0189(6) -0.0023(6)

loop_
_atom_type_symbol
_atom_type_description
_atom_type_scat_dispersion_real
_atom_type_scat_dispersion_imag
_atom_type_scat_source
C C 0.0181 0.0091 'International Tables Vol C Tables 4.2.6.8 and 6.1.1.4'
H H 0.0000 0.0000 'International Tables Vol C Tables 4.2.6.8 and 6.1.1.4'
N N 0.0311 0.0180 'International Tables Vol C Tables 4.2.6.8 and 6.1.1.4'
O O 0.0492 0.0322 'International Tables Vol C Tables 4.2.6.8 and 6.1.1.4'
F F 0.0727 0.0534 'International Tables Vol C Tables 4.2.6.8 and 6.1.1.4'

loop_
_geom_angle_atom_site_label_1
_geom_angle_atom_site_label_2
_geom_angle_atom_site_label_3
_geom_angle
_geom_angle_site_symmetry_1
_geom_angle_site_symmetry_3
F1 C13 C14 117.30(15) . 2_775
F1 C13 C15 119.20(15) . .
C14 C13 C15 123.48(16) 2_775 .
F2 C14 C13 117.40(15) . 2_775
F2 C14 C15 118.82(15) . .
C13 C14 C15 123.78(16) 2_775 .
C13 C15 C14 112.74(15) . .
C13 C15 C16 123.78(15) . .
C14 C15 C16 123.46(15) . .
C17 C16 C18 113.06(15) . .
C17 C16 C15 123.58(15) . .
C18 C16 C15 123.28(15) . .
N4 C17 C16 175.64(18) . .
N3 C18 C16 175.45(18) . .
O3 C20 O3 180.000(2) 1_656 2_675
C3 C1 C2 119.51(18) . .
C5 C2 C1 119.36(18) . .
C4 C3 C1 119.42(18) . .
N1 C4 C3 120.38(16) . .
N1 C5 C2 120.34(17) . .
N1 C6 C7 113.64(13) . .
C8 C7 C9 119.73(16) . .
C8 C7 C6 119.57(15) . .
C9 C7 C6 120.57(15) . .
C11 C8 C7 118.05(16) . .
C10 C9 C7 120.50(17) . .
C12 C10 C9 120.45(17) . .
C12 C11 C8 123.20(16) . .
C12 C11 N2 119.04(15) . .
C8 C11 N2 117.75(15) . .
C11 C12 C10 118.06(16) . .
C5 N1 C4 120.97(15) . .
C5 N1 C6 119.73(14) . .
C4 N1 C6 119.16(14) . .
O1 N2 O2 123.54(16) . .
O1 N2 C11 118.25(14) . .
O2 N2 C11 118.21(16) . .

loop_
_geom_bond_atom_site_label_1
_geom_bond_atom_site_label_2
_geom_bond_distance
_geom_bond_site_symmetry_2
C13 F1 1.3546(18) .
C13 C14 1.373(2) 2_775
C13 C15 1.398(2) .
C14 F2 1.3544(19) .
C14 C13 1.373(2) 2_775
C14 C15 1.399(2) .
C15 C16 1.452(2) .
C16 C17 1.404(2) .
C16 C18 1.404(2) .
C17 N4 1.159(2) .
C18 N3 1.158(2) .
C20 O3 1.396(12) 1_656
C20 O3 1.396(12) 2_675
O3 C20 1.396(12) 1_454
C1 C3 1.379(3) .
C1 C2 1.383(3) .
C2 C5 1.371(3) .
C3 C4 1.369(3) .
C4 N1 1.350(2) .
C5 N1 1.345(2) .
C6 N1 1.495(2) .
C6 C7 1.509(2) .
C7 C8 1.393(2) .
C7 C9 1.394(3) .
C8 C11 1.387(2) .
C9 C10 1.388(3) .
C10 C12 1.384(3) .
C11 C12 1.378(3) .
C11 N2 1.477(2) .
N2 O1 1.226(2) .
N2 O2 1.228(2) .
